data_7236356
loop_
_publ_author_name
'Nandi, Shyamapada'
'Haldar, Sattwick'
'Chakraborty, Debanjan'
'Vaidhyanathan, Ramanathan'

_publ_section_title
;
 Strategically designed azolyl-carboxylate MOFs for potential humid CO2
 capture
;
_journal_issue 2
_journal_name_full 'Journal of Materials Chemistry A'
_journal_page_first 535
_journal_paper_doi 10.1039/C6TA07145G
_journal_volume 5
_journal_year 2017
_chemical_formula_moiety 'C11 H9 Mg N3 O4'
_chemical_formula_sum 'C11 H9 Mg N3 O4'
_chemical_formula_weight 271.52
_chemical_name_common 'Magnesium acetato 4-(1H-1,2,4-triazol-1-yl)benzoate'
_chemical_name_systematic
; 
 'Magnesium acetato 4-(1H-1,2,4-triazol-1-yl)benzoate'
;
_space_group_IT_number 142
_space_group_name_Hall '-I 4bd 2c'
_space_group_name_H-M_alt 'I 41/a c d :2'
_symmetry_cell_setting tetragonal
_symmetry_space_group_name_H-M 'I 41/a c d :2'
_atom_sites_solution_hydrogens geom
_atom_sites_solution_primary direct
_atom_sites_solution_secondary difmap
_audit_creation_method SHELXL-97
_audit_update_record
;
2016-08-16 deposited with the CCDC.
2016-09-23 downloaded from the CCDC.
;
_cell_angle_alpha 90.00
_cell_angle_beta 90.00
_cell_angle_gamma 90.00
_cell_formula_units_Z 32
_cell_length_a 23.6100(7)
_cell_length_b 23.6100(7)
_cell_length_c 25.0850(7)
_cell_measurement_reflns_used 3113
_cell_measurement_temperature 150(2)
_cell_measurement_theta_max 66.98
_cell_measurement_theta_min 3.74
_cell_volume 13983.2(7)
_computing_cell_refinement 'SHELXTL Suite'
_computing_data_collection 'Bruker APEXII'
_computing_data_reduction 'Bruker SAINT'
_computing_molecular_graphics 'Diamond 3.0'
_computing_structure_refinement 'SHELXL-97 (Sheldrick, 2008)'
_computing_structure_solution 'SHELXS-97 (Sheldrick, 2008)'
_diffrn_ambient_temperature 150(2)
_diffrn_measured_fraction_theta_full 0.999
_diffrn_measured_fraction_theta_max 0.999
_diffrn_measurement_device_type 'micro focus'
_diffrn_measurement_method APEXII
_diffrn_radiation_monochromator graphite
_diffrn_radiation_source 'fine-focus sealed tube'
_diffrn_radiation_type CuK\a
_diffrn_radiation_wavelength 1.54178
_diffrn_reflns_av_R_equivalents 0.0492
_diffrn_reflns_av_sigmaI/netI 0.0179
_diffrn_reflns_limit_h_max 28
_diffrn_reflns_limit_h_min -18
_diffrn_reflns_limit_k_max 28
_diffrn_reflns_limit_k_min -28
_diffrn_reflns_limit_l_max 28
_diffrn_reflns_limit_l_min -29
_diffrn_reflns_number 57849
_diffrn_reflns_theta_full 66.98
_diffrn_reflns_theta_max 66.98
_diffrn_reflns_theta_min 3.74
_exptl_absorpt_coefficient_mu 0.993
_exptl_absorpt_correction_T_max 0.742
_exptl_absorpt_correction_T_min 0.579
_exptl_absorpt_correction_type multi-scan
_exptl_absorpt_process_details SADABS,2008
_exptl_crystal_colour colourless
_exptl_crystal_density_diffrn 1.032
_exptl_crystal_density_method 'not measured'
_exptl_crystal_description 'needle shaped'
_exptl_crystal_F_000 4480
_exptl_crystal_size_max 0.6
_exptl_crystal_size_mid 0.5
_exptl_crystal_size_min 0.3
_refine_diff_density_max 0.953
_refine_diff_density_min -0.237
_refine_diff_density_rms 0.057
_refine_ls_extinction_method none
_refine_ls_goodness_of_fit_ref 1.123
_refine_ls_hydrogen_treatment mixed
_refine_ls_matrix_type full
_refine_ls_number_parameters 175
_refine_ls_number_reflns 3113
_refine_ls_number_restraints 2
_refine_ls_restrained_S_all 1.125
_refine_ls_R_factor_all 0.1059
_refine_ls_R_factor_gt 0.0912
_refine_ls_shift/su_max 0.000
_refine_ls_shift/su_mean 0.000
_refine_ls_structure_factor_coef Fsqd
_refine_ls_weighting_details 'calc w=1/[\s^2^(Fo^2^)+(0.0980P)^2^+43.3080P] where P=(Fo^2^+2Fc^2^)/3'
_refine_ls_weighting_scheme calc
_refine_ls_wR_factor_gt 0.2420
_refine_ls_wR_factor_ref 0.2523
_reflns_number_gt 2632
_reflns_number_total 3113
_reflns_threshold_expression >2sigma(I)
_cod_data_source_file c6ta07145g2.cif
_cod_data_source_block squeezed
_cod_depositor_comments
;
The following automatic conversions were performed:

data item '_symmetry_cell_setting' value 'Tetragonal' was changed to
'tetragonal' in accordance with the
/home/saulius/struct/COD-crude-data/automatic-downloads/DataCite-retrospective/RSC/depositions/lib/dictionaries/cif_core.dic
dictionary named 'cif_core.dic' version 2.4.2 last updated on
2011-04-26.

Automatic conversion script
Id: cif_fix_values 6909 2019-04-08 15:41:33Z antanas 
;
_cod_original_sg_symbol_H-M I4(1)/acd
_cod_database_code 7236356

loop_
_symmetry_equiv_pos_as_xyz
'x, y, z'
'-x+1/2, -y, z+1/2'
'-y+1/4, x+3/4, z+1/4'
'y+1/4, -x+1/4, z+3/4'
'-x+1/2, y, -z'
'x, -y, -z+1/2'
'y+1/4, x+3/4, -z+3/4'
'-y+1/4, -x+1/4, -z+1/4'
'x+1/2, y+1/2, z+1/2'
'-x+1, -y+1/2, z+1'
'-y+3/4, x+5/4, z+3/4'
'y+3/4, -x+3/4, z+5/4'
'-x+1, y+1/2, -z+1/2'
'x+1/2, -y+1/2, -z+1'
'y+3/4, x+5/4, -z+5/4'
'-y+3/4, -x+3/4, -z+3/4'
'-x, -y, -z'
'x-1/2, y, -z-1/2'
'y-1/4, -x-3/4, -z-1/4'
'-y-1/4, x-1/4, -z-3/4'
'x-1/2, -y, z'
'-x, y, z-1/2'
'-y-1/4, -x-3/4, z-3/4'
'y-1/4, x-1/4, z-1/4'
'-x+1/2, -y+1/2, -z+1/2'
'x, y+1/2, -z'
'y+1/4, -x-1/4, -z+1/4'
'-y+1/4, x+1/4, -z-1/4'
'x, -y+1/2, z+1/2'
'-x+1/2, y+1/2, z'
'-y+1/4, -x-1/4, z-1/4'
'y+1/4, x+1/4, z+1/4'

loop_
_atom_site_label
_atom_site_type_symbol
_atom_site_fract_x
_atom_site_fract_y
_atom_site_fract_z
_atom_site_U_iso_or_equiv
_atom_site_adp_type
_atom_site_occupancy
_atom_site_symmetry_multiplicity
_atom_site_calc_flag
_atom_site_refinement_flags
Mg01 Mg 0.7500 0.57707(9) 0.5000 0.0677(7) Uani 1 2 d S
Mg02 Mg 0.75927(7) 0.49073(7) 0.6250 0.0643(6) Uani 1 2 d S
O3 O 0.75217(13) 0.49105(14) 0.70781(9) 0.0659(9) Uani 1 1 d .
O1 O 0.77308(16) 0.57416(15) 0.63176(11) 0.0765(10) Uani 1 1 d .
O2 O 0.74991(16) 0.62850(14) 0.56298(11) 0.0830(11) Uani 1 1 d .
O4 O 0.78083(18) 0.40329(16) 0.62706(12) 0.0878(11) Uani 1 1 d .
N1 N 0.81901(15) 0.81918(17) 0.72881(13) 0.0664(11) Uani 1 1 d .
N3 N 0.82715(16) 0.90725(18) 0.75369(12) 0.0693(11) Uani 1 1 d .
C2 C 0.77830(18) 0.6729(2) 0.64200(14) 0.0605(12) Uani 1 1 d .
C8 C 0.80532(19) 0.8722(2) 0.71814(15) 0.0672(13) Uani 1 1 d .
H8 H 0.7832 0.8834 0.6893 0.081 Uiso 1 1 calc R
C1 C 0.76554(19) 0.6213(2) 0.61007(16) 0.0679(13) Uani 1 1 d .
C10 C 0.7788(3) 0.5000 0.7500 0.0677(18) Uani 1 2 d SD
N2 N 0.8509(2) 0.8172(2) 0.77407(16) 0.1010(18) Uani 1 1 d .
C5 C 0.80535(18) 0.7690(2) 0.69950(15) 0.0660(13) Uani 1 1 d .
C3 C 0.8042(2) 0.6697(2) 0.69158(15) 0.0693(13) Uani 1 1 d .
H3 H 0.8128 0.6343 0.7057 0.083 Uiso 1 1 calc R
C4 C 0.8174(2) 0.7175(2) 0.72041(15) 0.0738(14) Uani 1 1 d .
H4 H 0.8343 0.7145 0.7538 0.089 Uiso 1 1 calc R
C7 C 0.7667(3) 0.7256(2) 0.62249(19) 0.096(2) Uani 1 1 d .
H7 H 0.7502 0.7287 0.5890 0.115 Uiso 1 1 calc R
C12 C 0.8328(3) 0.4172(3) 0.6250 0.101(3) Uani 1 2 d SD
C6 C 0.7786(3) 0.7744(3) 0.6507(2) 0.101(2) Uani 1 1 d .
H6 H 0.7688 0.8098 0.6373 0.121 Uiso 1 1 calc R
C9 C 0.8543(2) 0.8708(3) 0.78701(18) 0.0922(19) Uani 1 1 d .
H9 H 0.8739 0.8831 0.8170 0.111 Uiso 1 1 calc R
C11 C 0.8428(3) 0.5000 0.7500 0.111(3) Uani 1 2 d SD
H11A H 0.8563 0.4925 0.7146 0.166 Uiso 0.50 1 calc PR
H11B H 0.8563 0.4712 0.7738 0.166 Uiso 0.50 1 calc PR
H11C H 0.8563 0.5363 0.7616 0.166 Uiso 0.50 1 calc PR
C13 C 0.8788(3) 0.3712(3) 0.6250 0.177(6) Uani 1 2 d SD
H13A H 0.8613 0.3346 0.6267 0.265 Uiso 0.50 1 calc PR
H13B H 0.9030 0.3763 0.6553 0.265 Uiso 0.50 1 calc PR
H13C H 0.9008 0.3741 0.5929 0.265 Uiso 0.50 1 calc PR

loop_
_atom_site_aniso_label
_atom_site_aniso_U_11
_atom_site_aniso_U_22
_atom_site_aniso_U_33
_atom_site_aniso_U_23
_atom_site_aniso_U_13
_atom_site_aniso_U_12
Mg01 0.1065(17) 0.0714(13) 0.0253(9) 0.000 -0.0240(9) 0.000
Mg02 0.0883(10) 0.0883(10) 0.0164(8) 0.0034(6) 0.0034(6) 0.0062(11)
O3 0.0735(19) 0.106(2) 0.0179(12) 0.0041(13) -0.0002(12) 0.0084(16)
O1 0.112(3) 0.083(2) 0.0343(15) -0.0045(15) -0.0133(15) -0.0066(19)
O2 0.121(3) 0.079(2) 0.0495(17) -0.0214(15) -0.0468(18) 0.0263(19)
O4 0.123(3) 0.095(3) 0.0452(17) 0.0226(16) 0.0401(19) 0.013(2)
N1 0.066(2) 0.087(3) 0.0462(18) -0.0285(18) -0.0218(16) 0.023(2)
N3 0.068(2) 0.102(3) 0.0373(17) -0.0259(18) -0.0143(16) 0.009(2)
C2 0.063(3) 0.080(3) 0.0380(19) -0.0202(19) -0.0156(18) 0.024(2)
C8 0.065(3) 0.102(4) 0.0352(19) -0.019(2) -0.0127(18) 0.006(3)
C1 0.067(3) 0.100(4) 0.037(2) -0.020(2) -0.0166(19) 0.016(2)
C10 0.074(4) 0.107(5) 0.022(3) 0.016(3) 0.000 0.000
N2 0.121(4) 0.114(4) 0.068(2) -0.049(2) -0.060(3) 0.050(3)
C5 0.065(3) 0.092(3) 0.0401(19) -0.028(2) -0.0182(19) 0.028(2)
C3 0.085(3) 0.086(3) 0.037(2) -0.016(2) -0.016(2) 0.020(3)
C4 0.084(3) 0.107(4) 0.0310(19) -0.018(2) -0.022(2) 0.021(3)
C7 0.129(5) 0.095(4) 0.064(3) -0.030(3) -0.064(3) 0.027(3)
C12 0.121(4) 0.121(4) 0.062(4) 0.042(4) 0.042(4) 0.025(6)
C6 0.140(5) 0.094(4) 0.069(3) -0.027(3) -0.060(3) 0.038(4)
C9 0.105(4) 0.115(4) 0.057(3) -0.046(3) -0.045(3) 0.034(3)
C11 0.073(5) 0.220(11) 0.040(3) 0.027(5) 0.000 0.000
C13 0.195(9) 0.195(9) 0.140(11) 0.033(8) 0.033(8) 0.061(11)

loop_
_atom_type_symbol
_atom_type_description
_atom_type_scat_dispersion_real
_atom_type_scat_dispersion_imag
_atom_type_scat_source
C C 0.0181 0.0091 'International Tables Vol C Tables 4.2.6.8 and 6.1.1.4'
H H 0.0000 0.0000 'International Tables Vol C Tables 4.2.6.8 and 6.1.1.4'
N N 0.0311 0.0180 'International Tables Vol C Tables 4.2.6.8 and 6.1.1.4'
O O 0.0492 0.0322 'International Tables Vol C Tables 4.2.6.8 and 6.1.1.4'
Mg Mg 0.1719 0.1771 'International Tables Vol C Tables 4.2.6.8 and 6.1.1.4'

loop_
_geom_angle_atom_site_label_1
_geom_angle_atom_site_label_2
_geom_angle_atom_site_label_3
_geom_angle
_geom_angle_site_symmetry_1
_geom_angle_site_symmetry_3
O2 Mg01 O2 104.9(2) . 5_656
O2 Mg01 O3 156.39(14) . 4_564
O2 Mg01 O3 98.02(12) 5_656 4_564
O2 Mg01 O3 98.02(12) . 8_666
O2 Mg01 O3 156.39(14) 5_656 8_666
O3 Mg01 O3 59.96(14) 4_564 8_666
O2 Mg01 N3 88.00(14) . 24
O2 Mg01 N3 91.95(15) 5_656 24
O3 Mg01 N3 85.62(13) 4_564 24
O3 Mg01 N3 94.46(14) 8_666 24
O2 Mg01 N3 91.95(15) . 20_757
O2 Mg01 N3 88.00(14) 5_656 20_757
O3 Mg01 N3 94.46(14) 4_564 20_757
O3 Mg01 N3 85.62(13) 8_666 20_757
N3 Mg01 N3 179.9(2) 24 20_757
O2 Mg01 C10 127.54(11) . 4_564
O2 Mg01 C10 127.55(11) 5_656 4_564
O3 Mg01 C10 29.98(7) 4_564 4_564
O3 Mg01 C10 29.98(7) 8_666 4_564
N3 Mg01 C10 90.05(11) 24 4_564
N3 Mg01 C10 90.05(11) 20_757 4_564
O1 Mg02 O1 109.1(2) 8_666 .
O1 Mg02 O3 85.71(13) 8_666 8_666
O1 Mg02 O3 90.34(12) . 8_666
O1 Mg02 O3 90.34(12) 8_666 .
O1 Mg02 O3 85.71(13) . .
O3 Mg02 O3 173.2(2) 8_666 .
O1 Mg02 O4 94.55(16) 8_666 .
O1 Mg02 O4 155.94(18) . .
O3 Mg02 O4 95.92(13) 8_666 .
O3 Mg02 O4 89.92(13) . .
O1 Mg02 O4 155.94(18) 8_666 8_666
O1 Mg02 O4 94.56(16) . 8_666
O3 Mg02 O4 89.92(13) 8_666 8_666
O3 Mg02 O4 95.92(13) . 8_666
O4 Mg02 O4 62.3(2) . 8_666
O1 Mg02 C12 125.45(12) 8_666 .
O1 Mg02 C12 125.45(12) . .
O3 Mg02 C12 93.41(10) 8_666 .
O3 Mg02 C12 93.41(10) . .
O4 Mg02 C12 31.17(12) . .
O4 Mg02 C12 31.17(12) 8_666 .
C10 O3 Mg02 143.6(3) . .
C10 O3 Mg01 90.3(3) . 3_645
Mg02 O3 Mg01 123.95(14) . 3_645
C1 O1 Mg02 144.5(3) . .
C1 O2 Mg01 131.8(3) . .
C12 O4 Mg02 88.8(4) . .
C8 N1 N2 109.6(4) . .
C8 N1 C5 128.7(3) . .
N2 N1 C5 121.7(4) . .
C8 N3 C9 101.6(4) . .
C8 N3 Mg01 126.7(3) . 27_576
C9 N3 Mg01 131.2(3) . 27_576
C7 C2 C3 117.4(4) . .
C7 C2 C1 120.8(4) . .
C3 C2 C1 121.7(4) . .
N1 C8 N3 111.2(4) . .
N1 C8 H8 124.4 . .
N3 C8 H8 124.4 . .
O2 C1 O1 125.1(4) . .
O2 C1 C2 117.1(5) . .
O1 C1 C2 117.7(3) . .
O3 C10 O3 119.5(5) . 6_566
O3 C10 C11 120.2(3) . .
O3 C10 C11 120.2(3) 6_566 .
O3 C10 Mg01 59.8(3) . 3_645
O3 C10 Mg01 59.8(3) 6_566 3_645
C11 C10 Mg01 180.000(1) . 3_645
C9 N2 N1 102.0(4) . .
C4 C5 C6 121.3(4) . .
C4 C5 N1 119.8(3) . .
C6 C5 N1 118.8(4) . .
C4 C3 C2 121.7(4) . .
C4 C3 H3 119.1 . .
C2 C3 H3 119.1 . .
C5 C4 C3 119.0(4) . .
C5 C4 H4 120.5 . .
C3 C4 H4 120.5 . .
C2 C7 C6 122.4(4) . .
C2 C7 H7 118.8 . .
C6 C7 H7 118.8 . .
O4 C12 O4 120.1(8) 8_666 .
O4 C12 C13 120.0(4) 8_666 .
O4 C12 C13 120.0(4) . .
O4 C12 Mg02 60.0(4) 8_666 .
O4 C12 Mg02 60.0(4) . .
C13 C12 Mg02 180.0(5) . .
C7 C6 C5 118.0(5) . .
C7 C6 H6 121.0 . .
C5 C6 H6 121.0 . .
N2 C9 N3 115.5(4) . .
N2 C9 H9 122.2 . .
N3 C9 H9 122.2 . .
C10 C11 H11A 109.5 . .
C10 C11 H11B 109.5 . .
H11A C11 H11B 109.5 . .
C10 C11 H11C 109.5 . .
H11A C11 H11C 109.5 . .
H11B C11 H11C 109.5 . .
C12 C13 H13A 109.5 . .
C12 C13 H13B 109.5 . .
H13A C13 H13B 109.5 . .
C12 C13 H13C 109.5 . .
H13A C13 H13C 109.5 . .
H13B C13 H13C 109.5 . .

loop_
_geom_bond_atom_site_label_1
_geom_bond_atom_site_label_2
_geom_bond_distance
_geom_bond_site_symmetry_2
Mg01 O2 1.993(3) .
Mg01 O2 1.993(3) 5_656
Mg01 O3 2.160(3) 4_564
Mg01 O3 2.160(3) 8_666
Mg01 N3 2.192(4) 24
Mg01 N3 2.192(4) 20_757
Mg01 C10 2.500(6) 4_564
Mg02 O1 2.004(4) 8_666
Mg02 O1 2.004(4) .
Mg02 O3 2.084(2) 8_666
Mg02 O3 2.084(2) .
Mg02 O4 2.127(4) .
Mg02 O4 2.127(4) 8_666
Mg02 C12 2.455(9) .
O3 C10 1.249(4) .
O3 Mg01 2.160(3) 3_645
O1 C1 1.251(6) .
O2 C1 1.249(5) .
O4 C12 1.271(6) .
N1 C8 1.320(6) .
N1 N2 1.363(4) .
N1 C5 1.430(5) .
N3 C8 1.321(5) .
N3 C9 1.360(6) .
N3 Mg01 2.192(4) 27_576
C2 C7 1.363(7) .
C2 C3 1.388(5) .
C2 C1 1.490(6) .
C8 H8 0.9300 .
C10 O3 1.249(4) 6_566
C10 C11 1.510(7) .
C10 Mg01 2.500(6) 3_645
N2 C9 1.308(7) .
C5 C4 1.355(7) .
C5 C6 1.383(6) .
C3 C4 1.376(6) .
C3 H3 0.9300 .
C4 H4 0.9300 .
C7 C6 1.382(7) .
C7 H7 0.9300 .
C12 O4 1.271(6) 8_666
C12 C13 1.536(8) .
C6 H6 0.9300 .
C9 H9 0.9300 .
C11 H11A 0.9600 .
C11 H11B 0.9600 .
C11 H11C 0.9600 .
C13 H13A 0.9600 .
C13 H13B 0.9600 .
C13 H13C 0.9600 .
